data_7035927
loop_
_publ_author_name
'B\"ottcher, Tobias'
'Jones, Cameron'

_publ_section_title
;
 Extremely bulky secondary phosphinoamines as substituents for sterically
 hindered aminosilanes.
;
_journal_issue 33
_journal_name_full 'Dalton transactions (Cambridge, England : 2003)'
_journal_page_first 14842
_journal_page_last 14853
_journal_paper_doi 10.1039/c5dt02504d
_journal_volume 44
_journal_year 2015
_chemical_formula_sum 'C47 H41 Cl3 N P Si'
_chemical_formula_weight 785.22
_chemical_name_systematic
; 
 ? 
;
_space_group_IT_number 19
_symmetry_cell_setting orthorhombic
_symmetry_space_group_name_Hall 'P 2ac 2ab'
_symmetry_space_group_name_H-M 'P 21 21 21'
_atom_sites_solution_hydrogens geom
_atom_sites_solution_primary direct
_atom_sites_solution_secondary difmap
_audit_creation_method SHELXL-97
_audit_update_record
;
2015-07-22 deposited with the CCDC.
2015-07-22 downloaded from the CCDC.
;
_cell_angle_alpha 90.00
_cell_angle_beta 90.00
_cell_angle_gamma 90.00
_cell_formula_units_Z 4
_cell_length_a 10.0456(15)
_cell_length_b 13.252(2)
_cell_length_c 29.583(7)
_cell_measurement_temperature 123(2)
_cell_volume 3938.2(13)
_computing_cell_refinement 'Bruker SAINT'
_computing_data_collection 'Bruker APEX2'
_computing_data_reduction 'Bruker SAINT'
_computing_molecular_graphics 'Bruker SHELXTL'
_computing_publication_material 'Bruker SHELXTL'
_computing_structure_refinement 'SHELXL-97 (Sheldrick, 1997)'
_computing_structure_solution 'SHELXS-97 (Sheldrick, 1990)'
_diffrn_ambient_temperature 123(2)
_diffrn_measured_fraction_theta_full 0.997
_diffrn_measured_fraction_theta_max 0.997
_diffrn_measurement_device_type 'Bruker Apex X8'
_diffrn_radiation_monochromator graphite
_diffrn_radiation_source 'fine-focus sealed tube'
_diffrn_radiation_type MoK\a
_diffrn_radiation_wavelength 0.71073
_diffrn_reflns_av_R_equivalents 0.1607
_diffrn_reflns_av_sigmaI/netI 0.2340
_diffrn_reflns_limit_h_max 9
_diffrn_reflns_limit_h_min -12
_diffrn_reflns_limit_k_max 12
_diffrn_reflns_limit_k_min -16
_diffrn_reflns_limit_l_max 22
_diffrn_reflns_limit_l_min -35
_diffrn_reflns_number 13854
_diffrn_reflns_theta_full 25.50
_diffrn_reflns_theta_max 25.50
_diffrn_reflns_theta_min 3.15
_exptl_absorpt_coefficient_mu 0.339
_exptl_absorpt_correction_T_max 0.973
_exptl_absorpt_correction_T_min 0.954
_exptl_absorpt_correction_type multi-scan
_exptl_absorpt_process_details 'Sortav (Blessing)'
_exptl_crystal_colour colorless
_exptl_crystal_density_diffrn 1.324
_exptl_crystal_density_method 'not measured'
_exptl_crystal_description block
_exptl_crystal_F_000 1640
_exptl_crystal_size_max 0.13
_exptl_crystal_size_mid 0.10
_exptl_crystal_size_min 0.08
_refine_diff_density_max 0.897
_refine_diff_density_min -0.776
_refine_diff_density_rms 0.136
_refine_ls_abs_structure_details 'Flack H D (1983), Acta Cryst. A39, 876-881'
_refine_ls_abs_structure_Flack -0.21(15)
_refine_ls_extinction_method none
_refine_ls_goodness_of_fit_ref 1.029
_refine_ls_hydrogen_treatment constr
_refine_ls_matrix_type full
_refine_ls_number_parameters 480
_refine_ls_number_reflns 7047
_refine_ls_number_restraints 6
_refine_ls_restrained_S_all 1.029
_refine_ls_R_factor_all 0.1549
_refine_ls_R_factor_gt 0.1039
_refine_ls_shift/su_max 0.000
_refine_ls_shift/su_mean 0.000
_refine_ls_structure_factor_coef Fsqd
_refine_ls_weighting_details 'calc w=1/[\s^2^(Fo^2^)+(0.1229P)^2^+0.0000P] where P=(Fo^2^+2Fc^2^)/3'
_refine_ls_weighting_scheme calc
_refine_ls_wR_factor_gt 0.2410
_refine_ls_wR_factor_ref 0.2826
_reflns_number_gt 4081
_reflns_number_total 7047
_reflns_threshold_expression >2sigma(I)
_cod_data_source_file c5dt02504d2.cif
_cod_data_source_block cj1087
_cod_depositor_comments 'Adding full bibliography for 7035922--7035934.cif.'
_cod_original_cell_volume 3938.4(12)
_cod_original_sg_symbol_H-M P2(1)2(1)2(1)
_cod_database_code 7035927

loop_
_symmetry_equiv_pos_as_xyz
'x, y, z'
'-x+1/2, -y, z+1/2'
'x+1/2, -y+1/2, -z'
'-x, y+1/2, -z+1/2'

loop_
_atom_site_label
_atom_site_type_symbol
_atom_site_fract_x
_atom_site_fract_y
_atom_site_fract_z
_atom_site_U_iso_or_equiv
_atom_site_adp_type
_atom_site_occupancy
_atom_site_symmetry_multiplicity
_atom_site_calc_flag
_atom_site_refinement_flags
Cl1 Cl 0.74960(19) 0.11439(19) 0.16279(8) 0.0333(6) Uani 1 1 d .
Cl3 Cl 0.4994(2) 0.08317(18) 0.23123(8) 0.0342(6) Uani 1 1 d .
P1 P 0.3491(2) -0.05327(19) 0.11789(9) 0.0280(6) Uani 1 1 d .
Si1 Si 0.5496(2) 0.0956(2) 0.16546(9) 0.0277(6) Uani 1 1 d .
Cl2 Cl 0.4673(2) 0.22869(18) 0.14560(9) 0.0357(6) Uani 1 1 d .
C27 C 0.6572(8) -0.2939(7) 0.1676(3) 0.026(2) Uani 1 1 d .
N1 N 0.5089(6) -0.0059(5) 0.1335(3) 0.0277(18) Uani 1 1 d .
C20 C 0.6567(8) -0.1804(7) 0.1697(3) 0.029(2) Uani 1 1 d .
H20 H 0.5637 -0.1599 0.1775 0.035 Uiso 1 1 calc R
C38 C 0.2790(8) -0.2163(7) 0.2362(3) 0.031(2) Uani 1 1 d .
H38 H 0.3016 -0.2148 0.2674 0.037 Uiso 1 1 calc R
C5 C 0.7434(8) -0.0616(7) 0.0378(3) 0.027(2) Uani 1 1 d .
H5 H 0.7635 -0.0367 0.0085 0.032 Uiso 1 1 calc R
C7 C 0.5461(8) 0.0563(6) 0.0388(3) 0.0223(19) Uani 1 1 d .
H7 H 0.4578 0.0510 0.0542 0.027 Uiso 1 1 calc R
C9 C 0.7171(8) 0.1993(6) 0.0541(3) 0.0221(19) Uani 1 1 d U
H9 H 0.7863 0.1522 0.0600 0.027 Uiso 1 1 calc R
C43 C 0.1887(8) 0.0798(8) 0.1712(4) 0.037(3) Uani 1 1 d .
H43 H 0.2173 0.0439 0.1972 0.045 Uiso 1 1 calc R
C28 C 0.7462(9) -0.3567(7) 0.1904(3) 0.028(2) Uani 1 1 d .
H28 H 0.8147 -0.3271 0.2081 0.034 Uiso 1 1 calc R
C37 C 0.3238(8) -0.1396(7) 0.2074(3) 0.031(2) Uani 1 1 d .
H37 H 0.3723 -0.0844 0.2196 0.038 Uiso 1 1 calc R
C1 C 0.6125(8) -0.0542(7) 0.1067(3) 0.024(2) Uani 1 1 d .
C32 C 0.5585(9) -0.3432(8) 0.1425(3) 0.033(2) Uani 1 1 d .
H32 H 0.4949 -0.3039 0.1266 0.040 Uiso 1 1 calc R
C19 C 0.6020(8) 0.0648(7) -0.0455(3) 0.025(2) Uani 1 1 d .
H19 H 0.6735 0.1096 -0.0394 0.030 Uiso 1 1 calc R
C36 C 0.2983(8) -0.1431(7) 0.1608(4) 0.031(2) Uani 1 1 d .
C13 C 0.4945(9) 0.2408(7) 0.0319(3) 0.030(2) Uani 1 1 d .
H13 H 0.4090 0.2199 0.0218 0.036 Uiso 1 1 calc R
C26 C 0.8763(9) -0.1112(7) 0.2016(3) 0.030(2) Uani 1 1 d .
H26 H 0.9149 -0.1136 0.1723 0.037 Uiso 1 1 calc R
C44 C 0.0986(8) 0.1613(8) 0.1755(4) 0.041(3) Uani 1 1 d .
H44 H 0.0655 0.1808 0.2042 0.049 Uiso 1 1 calc R
C42 C 0.2349(8) 0.0528(7) 0.1290(3) 0.027(2) Uani 1 1 d .
C33 C 0.9381(8) -0.1792(7) 0.0283(3) 0.031(2) Uani 1 1 d .
H33 H 0.9683 -0.2422 0.0438 0.037 Uiso 1 1 calc R
C46 C 0.1021(9) 0.1843(7) 0.0943(4) 0.033(2) Uani 1 1 d .
H46 H 0.0717 0.2189 0.0681 0.040 Uiso 1 1 calc R
C11 C 0.6443(10) 0.3721(7) 0.0469(4) 0.039(3) Uani 1 1 d .
H11 H 0.6651 0.4420 0.0487 0.047 Uiso 1 1 calc R
C31 C 0.5508(10) -0.4448(8) 0.1402(4) 0.043(3) Uani 1 1 d .
H31 H 0.4824 -0.4752 0.1227 0.052 Uiso 1 1 calc R
C2 C 0.6865(8) -0.1351(7) 0.1245(3) 0.028(2) Uani 1 1 d .
C39 C 0.2014(9) -0.2946(8) 0.2193(4) 0.041(3) Uani 1 1 d .
H39 H 0.1679 -0.3454 0.2389 0.049 Uiso 1 1 calc R
C14 C 0.5226(8) 0.0287(7) -0.0095(3) 0.027(2) Uani 1 1 d .
C25 C 0.9513(9) -0.0781(7) 0.2382(3) 0.035(2) Uani 1 1 d .
H25 H 1.0407 -0.0573 0.2336 0.042 Uiso 1 1 calc R
C6 C 0.6356(8) -0.0189(6) 0.0616(3) 0.024(2) Uani 1 1 d .
C16 C 0.3881(9) -0.0629(7) -0.0642(4) 0.038(3) Uani 1 1 d .
H16 H 0.3157 -0.1068 -0.0704 0.046 Uiso 1 1 calc R
C4 C 0.8200(8) -0.1375(7) 0.0552(3) 0.026(2) Uani 1 1 d .
C21 C 0.7458(8) -0.1406(7) 0.2078(3) 0.025(2) Uani 1 1 d .
C22 C 0.6937(9) -0.1371(8) 0.2517(3) 0.035(2) Uani 1 1 d .
H22 H 0.6046 -0.1581 0.2569 0.042 Uiso 1 1 calc R
C8 C 0.5881(8) 0.1652(7) 0.0428(3) 0.023(2) Uani 1 1 d .
C41 C 0.2210(10) -0.2227(8) 0.1447(4) 0.041(3) Uani 1 1 d .
H41 H 0.2003 -0.2260 0.1134 0.049 Uiso 1 1 calc R
C17 C 0.4694(10) -0.0272(8) -0.0996(4) 0.046(3) Uani 1 1 d .
H17 H 0.4518 -0.0454 -0.1301 0.055 Uiso 1 1 calc R
C45 C 0.0598(9) 0.2120(8) 0.1368(4) 0.036(2) Uani 1 1 d .
H45 H 0.0016 0.2682 0.1397 0.044 Uiso 1 1 calc R
C15 C 0.4149(8) -0.0335(7) -0.0206(3) 0.029(2) Uani 1 1 d .
H15 H 0.3580 -0.0563 0.0029 0.035 Uiso 1 1 calc R
C10 C 0.7415(9) 0.2995(7) 0.0566(3) 0.033(2) Uani 1 1 d .
H10 H 0.8279 0.3215 0.0652 0.040 Uiso 1 1 calc R
C3 C 0.7925(8) -0.1744(7) 0.0980(3) 0.025(2) Uani 1 1 d .
H3 H 0.8457 -0.2273 0.1099 0.031 Uiso 1 1 calc R
C12 C 0.5183(9) 0.3414(6) 0.0347(4) 0.034(2) Uani 1 1 d .
H12 H 0.4502 0.3892 0.0285 0.041 Uiso 1 1 calc R
C30 C 0.6404(9) -0.5051(9) 0.1629(3) 0.040(3) Uani 1 1 d .
H30 H 0.6347 -0.5766 0.1612 0.049 Uiso 1 1 calc R
C29 C 0.7381(10) -0.4591(7) 0.1879(3) 0.037(2) Uani 1 1 d .
H29 H 0.8009 -0.4993 0.2038 0.044 Uiso 1 1 calc R
C47 C 0.1919(8) 0.1032(7) 0.0908(4) 0.030(2) Uani 1 1 d .
H47 H 0.2233 0.0830 0.0619 0.036 Uiso 1 1 calc R
C18 C 0.5772(10) 0.0361(9) -0.0888(4) 0.045(3) Uani 1 1 d .
H18 H 0.6339 0.0593 -0.1123 0.053 Uiso 1 1 calc R
C34 C 0.8991(10) -0.2082(9) -0.0196(4) 0.048(3) Uani 1 1 d .
H34A H 0.8838 -0.1471 -0.0375 0.071 Uiso 1 1 calc R
H34B H 0.8175 -0.2487 -0.0189 0.071 Uiso 1 1 calc R
H34C H 0.9709 -0.2477 -0.0334 0.071 Uiso 1 1 calc R
C24 C 0.8990(8) -0.0749(8) 0.2802(4) 0.041(3) Uani 1 1 d .
H24 H 0.9526 -0.0527 0.3047 0.049 Uiso 1 1 calc R
C23 C 0.7711(10) -0.1030(8) 0.2881(3) 0.042(3) Uani 1 1 d .
H23 H 0.7347 -0.0996 0.3177 0.050 Uiso 1 1 calc R
C35 C 1.0554(9) -0.1055(9) 0.0288(4) 0.052(3) Uani 1 1 d .
H35A H 1.1287 -0.1334 0.0108 0.078 Uiso 1 1 calc R
H35B H 1.0852 -0.0951 0.0600 0.078 Uiso 1 1 calc R
H35C H 1.0274 -0.0409 0.0158 0.078 Uiso 1 1 calc R
C40 C 0.1738(10) -0.2975(10) 0.1735(4) 0.051(3) Uani 1 1 d .
H40 H 0.1219 -0.3512 0.1616 0.061 Uiso 1 1 calc R

loop_
_atom_site_aniso_label
_atom_site_aniso_U_11
_atom_site_aniso_U_22
_atom_site_aniso_U_33
_atom_site_aniso_U_23
_atom_site_aniso_U_13
_atom_site_aniso_U_12
Cl1 0.0162(10) 0.0379(14) 0.0458(15) -0.0065(11) 0.0007(10) -0.0051(9)
Cl3 0.0280(11) 0.0364(14) 0.0381(14) -0.0026(11) 0.0056(10) -0.0085(10)
P1 0.0165(10) 0.0273(14) 0.0403(15) -0.0012(11) -0.0010(10) 0.0007(10)
Si1 0.0171(11) 0.0300(15) 0.0361(16) -0.0022(12) 0.0006(11) -0.0021(10)
Cl2 0.0286(11) 0.0253(12) 0.0533(16) -0.0005(11) 0.0023(11) 0.0004(10)
C27 0.028(5) 0.024(5) 0.027(5) 0.008(4) 0.013(4) 0.002(4)
N1 0.015(3) 0.025(4) 0.043(5) -0.002(3) 0.005(3) 0.007(3)
C20 0.014(4) 0.042(6) 0.030(5) 0.011(4) -0.001(4) -0.002(4)
C38 0.027(5) 0.021(5) 0.045(6) 0.010(5) 0.000(4) -0.006(4)
C5 0.020(4) 0.030(5) 0.030(5) -0.002(4) 0.000(4) -0.009(4)
C7 0.014(4) 0.021(5) 0.033(5) 0.007(4) -0.005(4) 0.009(3)
C9 0.025(4) 0.009(4) 0.032(4) 0.003(3) 0.002(3) 0.001(3)
C43 0.020(4) 0.038(6) 0.054(7) 0.007(5) -0.003(4) -0.006(4)
C28 0.021(4) 0.028(5) 0.036(6) 0.004(4) 0.007(4) -0.003(4)
C37 0.016(4) 0.030(6) 0.048(7) 0.000(5) -0.011(4) -0.005(4)
C1 0.022(4) 0.023(5) 0.026(5) -0.007(4) 0.000(4) -0.009(4)
C32 0.018(4) 0.042(6) 0.040(6) 0.004(5) -0.004(4) -0.005(4)
C19 0.016(4) 0.028(5) 0.031(5) 0.002(4) 0.013(4) -0.001(4)
C36 0.019(4) 0.024(5) 0.051(7) -0.006(5) -0.002(4) 0.005(4)
C13 0.031(5) 0.027(5) 0.031(5) -0.001(4) -0.006(4) 0.006(4)
C26 0.024(4) 0.036(6) 0.031(5) 0.000(4) 0.002(4) -0.003(4)
C44 0.014(4) 0.040(7) 0.069(8) 0.010(5) 0.010(5) 0.012(4)
C42 0.015(4) 0.033(6) 0.032(6) -0.004(4) 0.007(4) 0.004(4)
C33 0.017(4) 0.030(5) 0.046(6) -0.004(5) 0.005(4) 0.000(4)
C46 0.030(5) 0.019(5) 0.052(7) 0.009(5) -0.006(5) -0.003(4)
C11 0.047(6) 0.019(5) 0.053(7) 0.005(5) 0.013(5) 0.003(5)
C31 0.036(5) 0.027(6) 0.066(8) -0.003(5) -0.012(5) -0.004(5)
C2 0.026(4) 0.026(5) 0.033(6) 0.002(4) -0.004(4) 0.001(4)
C39 0.034(5) 0.031(6) 0.059(8) 0.019(6) 0.003(5) -0.012(5)
C14 0.022(4) 0.024(5) 0.033(5) 0.000(4) -0.005(4) 0.012(4)
C25 0.026(5) 0.035(6) 0.044(6) 0.003(5) -0.004(4) -0.005(4)
C6 0.022(4) 0.020(5) 0.030(5) 0.001(4) -0.001(4) -0.007(4)
C16 0.020(5) 0.026(6) 0.069(8) -0.009(5) -0.003(5) 0.005(4)
C4 0.019(4) 0.028(5) 0.030(5) -0.002(4) 0.004(4) 0.005(4)
C21 0.021(4) 0.022(5) 0.034(6) 0.000(4) -0.002(4) -0.001(4)
C22 0.023(5) 0.041(7) 0.039(6) 0.009(5) 0.001(4) 0.004(4)
C8 0.025(4) 0.024(5) 0.021(5) 0.000(4) 0.006(4) 0.001(4)
C41 0.034(5) 0.043(7) 0.045(7) -0.004(5) -0.005(5) -0.004(5)
C17 0.036(6) 0.047(7) 0.053(7) -0.003(6) -0.006(5) 0.008(5)
C45 0.024(5) 0.031(6) 0.054(7) 0.004(5) -0.014(5) -0.003(4)
C15 0.023(4) 0.020(5) 0.044(6) 0.004(5) -0.007(4) 0.003(4)
C10 0.025(5) 0.025(5) 0.049(6) 0.010(5) -0.002(4) 0.000(4)
C3 0.018(4) 0.018(5) 0.040(6) -0.009(4) 0.001(4) 0.011(4)
C12 0.023(4) 0.007(4) 0.072(7) -0.003(4) 0.006(5) 0.000(4)
C30 0.035(5) 0.044(7) 0.042(6) 0.001(5) 0.002(5) -0.004(5)
C29 0.037(5) 0.024(6) 0.050(7) -0.002(5) 0.003(5) 0.006(5)
C47 0.021(4) 0.018(5) 0.051(7) 0.002(5) 0.004(4) -0.004(4)
C18 0.038(6) 0.068(8) 0.028(6) 0.007(5) 0.010(5) 0.002(5)
C34 0.040(6) 0.046(7) 0.057(7) -0.007(6) 0.004(5) 0.010(5)
C24 0.017(4) 0.055(7) 0.049(7) 0.000(6) -0.007(4) -0.015(5)
C23 0.050(6) 0.055(7) 0.020(5) 0.001(5) 0.001(5) -0.030(5)
C35 0.013(4) 0.066(8) 0.077(9) 0.012(7) 0.012(5) 0.000(5)
C40 0.029(5) 0.058(8) 0.066(9) 0.003(7) 0.000(5) -0.019(5)

loop_
_atom_type_symbol
_atom_type_description
_atom_type_scat_dispersion_real
_atom_type_scat_dispersion_imag
_atom_type_scat_source
C C 0.0033 0.0016 'International Tables Vol C Tables 4.2.6.8 and 6.1.1.4'
H H 0.0000 0.0000 'International Tables Vol C Tables 4.2.6.8 and 6.1.1.4'
N N 0.0061 0.0033 'International Tables Vol C Tables 4.2.6.8 and 6.1.1.4'
P P 0.1023 0.0942 'International Tables Vol C Tables 4.2.6.8 and 6.1.1.4'
Si Si 0.0817 0.0704 'International Tables Vol C Tables 4.2.6.8 and 6.1.1.4'
Cl Cl 0.1484 0.1585 'International Tables Vol C Tables 4.2.6.8 and 6.1.1.4'

loop_
_geom_angle_atom_site_label_1
_geom_angle_atom_site_label_2
_geom_angle_atom_site_label_3
_geom_angle
N1 P1 C36 107.6(4)
N1 P1 C42 104.2(4)
C36 P1 C42 101.5(4)
N1 Si1 Cl3 114.4(3)
N1 Si1 Cl1 108.4(3)
Cl3 Si1 Cl1 107.21(15)
N1 Si1 Cl2 115.4(3)
Cl3 Si1 Cl2 104.34(15)
Cl1 Si1 Cl2 106.57(15)
C28 C27 C32 115.5(9)
C28 C27 C20 125.4(9)
C32 C27 C20 119.1(8)
C1 N1 Si1 118.7(5)
C1 N1 P1 110.3(5)
Si1 N1 P1 129.9(4)
C2 C20 C27 111.4(8)
C2 C20 C21 113.7(7)
C27 C20 C21 111.9(7)
C39 C38 C37 120.1(9)
C4 C5 C6 122.5(8)
C14 C7 C6 111.2(7)
C14 C7 C8 110.8(7)
C6 C7 C8 115.6(7)
C10 C9 C8 119.6(8)
C42 C43 C44 119.7(10)
C29 C28 C27 122.1(9)
C38 C37 C36 121.1(9)
C2 C1 C6 120.7(8)
C2 C1 N1 120.6(8)
C6 C1 N1 118.7(8)
C31 C32 C27 122.2(9)
C18 C19 C14 120.8(9)
C41 C36 C37 117.6(9)
C41 C36 P1 114.4(8)
C37 C36 P1 128.0(7)
C12 C13 C8 124.4(9)
C21 C26 C25 120.1(9)
C45 C44 C43 118.5(10)
C43 C42 C47 120.6(9)
C43 C42 P1 124.6(7)
C47 C42 P1 114.7(7)
C34 C33 C35 111.7(9)
C34 C33 C4 112.1(7)
C35 C33 C4 111.2(8)
C45 C46 C47 117.9(9)
C12 C11 C10 119.4(9)
C32 C31 C30 121.1(10)
C1 C2 C3 117.9(8)
C1 C2 C20 122.3(8)
C3 C2 C20 119.8(8)
C40 C39 C38 119.1(9)
C15 C14 C19 117.2(8)
C15 C14 C7 119.5(8)
C19 C14 C7 123.3(8)
C24 C25 C26 121.0(9)
C5 C6 C1 117.4(8)
C5 C6 C7 120.0(8)
C1 C6 C7 122.5(8)
C15 C16 C17 119.3(9)
C5 C4 C3 119.5(8)
C5 C4 C33 120.3(8)
C3 C4 C33 120.2(8)
C26 C21 C22 117.9(8)
C26 C21 C20 123.7(8)
C22 C21 C20 118.3(8)
C21 C22 C23 121.0(8)
C9 C8 C13 116.0(8)
C9 C8 C7 125.6(7)
C13 C8 C7 118.3(8)
C40 C41 C36 121.2(10)
C18 C17 C16 118.4(10)
C46 C45 C44 122.6(9)
C16 C15 C14 122.7(9)
C9 C10 C11 122.5(9)
C4 C3 C2 121.7(8)
C13 C12 C11 117.9(9)
C29 C30 C31 118.2(10)
C28 C29 C30 120.9(10)
C42 C47 C46 120.7(9)
C19 C18 C17 121.5(9)
C25 C24 C23 121.2(9)
C24 C23 C22 118.7(9)
C39 C40 C41 120.9(10)

loop_
_geom_bond_atom_site_label_1
_geom_bond_atom_site_label_2
_geom_bond_distance
Cl1 Si1 2.026(3)
Cl3 Si1 2.017(4)
P1 N1 1.785(7)
P1 C36 1.814(10)
P1 C42 1.843(9)
Si1 N1 1.693(8)
Si1 Cl2 2.035(4)
C27 C28 1.395(12)
C27 C32 1.400(12)
C27 C20 1.505(13)
N1 C1 1.456(11)
C20 C2 1.494(13)
C20 C21 1.532(12)
C38 C39 1.392(14)
C38 C37 1.401(13)
C5 C4 1.368(12)
C5 C6 1.411(12)
C7 C14 1.493(12)
C7 C6 1.503(11)
C7 C8 1.508(12)
C9 C10 1.352(12)
C9 C8 1.412(12)
C43 C42 1.379(13)
C43 C44 1.415(14)
C28 C29 1.361(13)
C37 C36 1.402(14)
C1 C2 1.408(12)
C1 C6 1.432(12)
C32 C31 1.350(13)
C19 C18 1.359(13)
C19 C14 1.415(12)
C36 C41 1.395(13)
C13 C12 1.357(11)
C13 C8 1.413(12)
C26 C21 1.379(12)
C26 C25 1.390(13)
C44 C45 1.382(14)
C42 C47 1.382(13)
C33 C34 1.520(14)
C33 C35 1.530(13)
C33 C4 1.533(12)
C46 C45 1.377(14)
C46 C47 1.407(13)
C11 C12 1.378(14)
C11 C10 1.401(13)
C31 C30 1.378(14)
C2 C3 1.422(12)
C39 C40 1.382(15)
C14 C15 1.400(12)
C25 C24 1.350(14)
C16 C15 1.373(14)
C16 C17 1.411(15)
C4 C3 1.384(12)
C21 C22 1.402(13)
C22 C23 1.403(13)
C41 C40 1.391(15)
C17 C18 1.406(15)
C30 C29 1.372(14)
C24 C23 1.358(13)
